data_7102417
loop_
_publ_author_name
'Lorcy, Dominique'
'Guerro, Michel'
'Pellon, Pascal'
'Carlier, Roger'

_publ_section_title
;
 Unprecedented metal template effect on the coupling of dithiafulvene
 moieties.
;
_journal_issue 2
_journal_name_full 'Chemical communications (Cambridge, England)'
_journal_page_first 212
_journal_page_last 213
_journal_paper_doi 10.1039/b311197k
_journal_year 2004
_chemical_compound_source 'synthesis as described'
_chemical_formula_moiety 'C40 H32 Mo1 O4 P2 S4'
_chemical_formula_sum 'C40 H32 Mo O4 P2 S4'
_chemical_formula_weight 862.78
_chemical_name_common metallacycle
_chemical_name_systematic
;
?
;
_space_group_IT_number 2
_symmetry_cell_setting triclinic
_symmetry_Int_Tables_number 2
_symmetry_space_group_name_Hall '-P 1'
_symmetry_space_group_name_H-M 'P -1'
_atom_sites_solution_hydrogens geom
_atom_sites_solution_primary direct
_atom_sites_solution_secondary difmap
_audit_conform_dict_location ftp://ftp.iucr.org/pub/cif_core.dic
_audit_conform_dict_name cif_core.dic
_audit_conform_dict_version 2.2
_audit_creation_date 2003-07-11T11:38:40-00:00
_audit_creation_method 'WinGX routine CIF_UPDATE'
_cell_angle_alpha 82.6920(10)
_cell_angle_beta 87.9870(10)
_cell_angle_gamma 70.5230(10)
_cell_formula_units_Z 2
_cell_length_a 11.58400(10)
_cell_length_b 11.91010(10)
_cell_length_c 15.1839(2)
_cell_measurement_reflns_used 40839
_cell_measurement_temperature 293(2)
_cell_measurement_theta_max 30.034
_cell_measurement_theta_min 2.396
_cell_measurement_wavelength 0.71073
_cell_volume 1958.89(3)
_computing_cell_refinement 'Dirax/lsq (Duisenberg & Schreurs, 1989-2000)'
_computing_data_collection 'Collect (Nonius BV, 1997-2000)'
_computing_data_reduction 'EvalCCD (Duisenberg & Schreurs 1990-2000)'
_computing_molecular_graphics 'Ortep-3 for Windows (Farrugia, 1997)'
_computing_publication_material 'WinGX publication routines (Farrugia, 1999)'
_computing_structure_refinement 'SHELXL-97 (Sheldrick, 1997)'
_computing_structure_solution 'SHELXS-97 (Sheldrick, 1997)'
_diffrn_ambient_temperature 293(2)
_diffrn_detector 'CCD plate'
_diffrn_measured_fraction_theta_full 0.929
_diffrn_measured_fraction_theta_max 0.929
_diffrn_measurement_device '95mm CCD camera on \k-goniostat'
_diffrn_measurement_device_type KappaCCD
_diffrn_measurement_method 'CCD rotation images, thick slices'
_diffrn_orient_matrix_type 'by Nonius Collect from scalepack cell'
_diffrn_orient_matrix_UB_11 0.138795E-1
_diffrn_orient_matrix_UB_12 -0.512843E-1
_diffrn_orient_matrix_UB_13 0.587531E-1
_diffrn_orient_matrix_UB_21 -0.28522E-2
_diffrn_orient_matrix_UB_22 -0.694167E-1
_diffrn_orient_matrix_UB_23 -0.295582E-1
_diffrn_orient_matrix_UB_31 0.904974E-1
_diffrn_orient_matrix_UB_32 -0.244578E-1
_diffrn_orient_matrix_UB_33 -0.93837E-2
_diffrn_radiation_monochromator graphite
_diffrn_radiation_probe x-ray
_diffrn_radiation_type MoK\a
_diffrn_radiation_wavelength 0.71073
_diffrn_reflns_av_R_equivalents 0.0393
_diffrn_reflns_av_unetI/netI 0.0486
_diffrn_reflns_limit_h_max 14
_diffrn_reflns_limit_h_min -15
_diffrn_reflns_limit_k_max 15
_diffrn_reflns_limit_k_min -15
_diffrn_reflns_limit_l_max 19
_diffrn_reflns_limit_l_min -19
_diffrn_reflns_number 34395
_diffrn_reflns_theta_full 27.5
_diffrn_reflns_theta_max 27.5
_diffrn_reflns_theta_min 2.64
_diffrn_source 'Enraf Nonius FR590'
_exptl_absorpt_coefficient_mu 0.67
_exptl_absorpt_correction_T_max 0.9121
_exptl_absorpt_correction_T_min 0.5688
_exptl_absorpt_correction_type sphere
_exptl_absorpt_process_details 'Sheldrick, G.M. (2002)  SADABS Bruker AXS Inc., Madison, Wisconsin, USA'
_exptl_crystal_colour orange
_exptl_crystal_density_diffrn 1.463
_exptl_crystal_density_method 'not measured'
_exptl_crystal_description prism
_exptl_crystal_F_000 880
_exptl_crystal_size_max 0.95
_exptl_crystal_size_mid 0.8
_exptl_crystal_size_min 0.14
_refine_diff_density_max 0.812
_refine_diff_density_min -0.519
_refine_diff_density_rms 0.096
_refine_ls_extinction_method none
_refine_ls_goodness_of_fit_ref 1.128
_refine_ls_hydrogen_treatment mixed
_refine_ls_matrix_type full
_refine_ls_number_parameters 460
_refine_ls_number_reflns 8374
_refine_ls_number_restraints 0
_refine_ls_restrained_S_all 1.128
_refine_ls_R_factor_all 0.0908
_refine_ls_R_factor_gt 0.0398
_refine_ls_shift/su_max 0
_refine_ls_shift/su_mean 0
_refine_ls_structure_factor_coef Fsqd
_refine_ls_weighting_details 'calc w=1/[\s^2^(Fo^2^)+(0.0055P)^2^+4.7314P] where P=(Fo^2^+2Fc^2^)/3'
_refine_ls_weighting_scheme calc
_refine_ls_wR_factor_gt 0.0741
_refine_ls_wR_factor_ref 0.0975
_reflns_number_gt 5466
_reflns_number_total 8374
_reflns_threshold_expression >2sigma(I)
_cod_data_source_file b311197k.txt
_cod_data_source_block compound6
_cod_original_sg_symbol_H-M P-1
_cod_database_code 7102417

loop_
_symmetry_equiv_pos_as_xyz
'x, y, z'
'-x, -y, -z'

loop_
_atom_site_label
_atom_site_type_symbol
_atom_site_fract_x
_atom_site_fract_y
_atom_site_fract_z
_atom_site_U_iso_or_equiv
_atom_site_adp_type
_atom_site_occupancy
_atom_site_symmetry_multiplicity
_atom_site_calc_flag
_atom_site_refinement_flags
Mo1 Mo 0.66630(3) 0.42478(3) 0.22819(2) 0.03120(10) Uani 1 1 d .
S3 S 0.77352(9) -0.12244(9) 0.31203(7) 0.0358(2) Uani 1 1 d .
S4 S 0.99098(8) -0.06677(8) 0.25716(7) 0.0338(2) Uani 1 1 d .
P2 P 0.82861(8) 0.22687(8) 0.22261(6) 0.0240(2) Uani 1 1 d .
P1 P 0.54954(8) 0.28503(8) 0.27870(6) 0.0279(2) Uani 1 1 d .
S1 S 0.41367(9) 0.09062(10) 0.20474(7) 0.0408(3) Uani 1 1 d .
S2 S 0.64623(9) -0.03150(10) 0.12627(7) 0.0391(2) Uani 1 1 d .
C101 C 0.5174(4) 0.5706(4) 0.2305(3) 0.0461(11) Uani 1 1 d .
O1 O 0.4308(3) 0.6526(3) 0.2306(3) 0.0784(11) Uani 1 1 d .
O2 O 0.7496(4) 0.4465(3) 0.4208(3) 0.0781(11) Uani 1 1 d .
C102 C 0.7163(4) 0.4368(4) 0.3527(3) 0.0461(11) Uani 1 1 d .
C103 C 0.7689(4) 0.5251(4) 0.1865(3) 0.0504(12) Uani 1 1 d .
O3 O 0.8267(3) 0.5850(3) 0.1630(3) 0.0847(13) Uani 1 1 d .
C104 C 0.6354(4) 0.4150(4) 0.0992(3) 0.0547(13) Uani 1 1 d .
O4 O 0.6259(3) 0.4076(5) 0.0255(2) 0.0998(16) Uani 1 1 d .
C31 C 0.5440(3) 0.2439(3) 0.3986(2) 0.0311(8) Uani 1 1 d .
C32 C 0.5121(5) 0.3338(4) 0.4542(3) 0.0556(13) Uani 1 1 d .
H32 H 0.4922 0.4135 0.4295 0.067 Uiso 1 1 calc R
C33 C 0.5095(6) 0.3072(5) 0.5448(3) 0.0726(16) Uani 1 1 d .
H33 H 0.487 0.3685 0.5808 0.087 Uiso 1 1 calc R
C34 C 0.5400(5) 0.1901(5) 0.5819(3) 0.0638(14) Uani 1 1 d .
H34 H 0.5389 0.1718 0.6432 0.077 Uiso 1 1 calc R
C35 C 0.5719(5) 0.1007(4) 0.5293(3) 0.0594(13) Uani 1 1 d .
H35 H 0.5924 0.0213 0.5549 0.071 Uiso 1 1 calc R
C36 C 0.5740(4) 0.1269(4) 0.4375(3) 0.0432(10) Uani 1 1 d .
H36 H 0.596 0.0648 0.4021 0.052 Uiso 1 1 calc R
C21 C 0.3885(3) 0.3434(3) 0.2447(3) 0.0404(10) Uani 1 1 d .
C22 C 0.2942(4) 0.3506(4) 0.3058(4) 0.0576(13) Uani 1 1 d .
H22 H 0.3123 0.3172 0.3645 0.069 Uiso 1 1 calc R
C23 C 0.1734(4) 0.4077(5) 0.2786(6) 0.086(2) Uani 1 1 d .
H23 H 0.1106 0.4112 0.3192 0.103 Uiso 1 1 calc R
C24 C 0.1460(5) 0.4585(5) 0.1933(6) 0.093(3) Uani 1 1 d .
H24 H 0.0649 0.499 0.1763 0.112 Uiso 1 1 calc R
C25 C 0.2362(6) 0.4506(6) 0.1329(5) 0.099(2) Uani 1 1 d .
H25 H 0.2168 0.4836 0.0743 0.119 Uiso 1 1 calc R
C26 C 0.3580(4) 0.3931(5) 0.1587(4) 0.0685(16) Uani 1 1 d .
H26 H 0.4196 0.3884 0.1169 0.082 Uiso 1 1 calc R
C51 C 0.9459(3) 0.1837(3) 0.3100(2) 0.0252(7) Uani 1 1 d .
C52 C 1.0690(3) 0.1652(4) 0.2952(3) 0.0389(9) Uani 1 1 d .
H52 H 1.0975 0.1739 0.2375 0.047 Uiso 1 1 calc R
C53 C 1.1501(4) 0.1337(4) 0.3666(3) 0.0537(12) Uani 1 1 d .
H53 H 1.2326 0.1227 0.3566 0.064 Uiso 1 1 calc R
C54 C 1.1095(4) 0.1188(4) 0.4516(3) 0.0574(13) Uani 1 1 d .
H54 H 1.1647 0.0953 0.4989 0.069 Uiso 1 1 calc R
C55 C 0.9871(4) 0.1384(4) 0.4669(3) 0.0499(11) Uani 1 1 d .
H55 H 0.9592 0.1295 0.5247 0.06 Uiso 1 1 calc R
C56 C 0.9059(4) 0.1711(3) 0.3968(2) 0.0362(9) Uani 1 1 d .
H56 H 0.8231 0.185 0.4077 0.043 Uiso 1 1 calc R
C41 C 0.9101(3) 0.2162(3) 0.1169(2) 0.0274(8) Uani 1 1 d .
C42 C 0.8924(4) 0.1485(4) 0.0552(3) 0.0404(10) Uani 1 1 d .
H42 H 0.8453 0.0991 0.0696 0.049 Uiso 1 1 calc R
C43 C 0.9443(4) 0.1532(4) -0.0286(3) 0.0521(12) Uani 1 1 d .
H43 H 0.9309 0.1077 -0.0701 0.063 Uiso 1 1 calc R
C44 C 1.0150(4) 0.2246(4) -0.0504(3) 0.0518(12) Uani 1 1 d .
H44 H 1.0505 0.2266 -0.1062 0.062 Uiso 1 1 calc R
C45 C 1.0332(4) 0.2928(4) 0.0103(3) 0.0489(11) Uani 1 1 d .
H45 H 1.0816 0.3409 -0.0042 0.059 Uiso 1 1 calc R
C46 C 0.9797(4) 0.2904(4) 0.0933(3) 0.0395(10) Uani 1 1 d .
H46 H 0.9904 0.3388 0.1336 0.047 Uiso 1 1 calc R
C1 C 0.6258(3) 0.1434(3) 0.2338(2) 0.0261(8) Uani 1 1 d .
C11 C 0.7607(3) 0.1065(3) 0.2383(2) 0.0231(7) Uani 1 1 d .
C2 C 0.5684(3) 0.0792(3) 0.1939(2) 0.0296(8) Uani 1 1 d .
C12 C 0.8314(3) -0.0101(3) 0.2655(2) 0.0253(7) Uani 1 1 d .
C5 C 0.2979(4) -0.0469(4) 0.1344(4) 0.0577(13) Uani 1 1 d .
H5B H 0.2362 0.0073 0.167 0.086 Uiso 1 1 calc R
H5A H 0.3073 -0.1281 0.1584 0.086 Uiso 1 1 calc R
H5C H 0.2738 -0.034 0.0731 0.086 Uiso 1 1 calc R
C3 C 0.4179(3) -0.0248(3) 0.1420(3) 0.0375(9) Uani 1 1 d .
C4 C 0.5243(3) -0.0815(3) 0.1061(3) 0.0354(9) Uani 1 1 d .
C6 C 0.5542(4) -0.1848(4) 0.0528(3) 0.0480(11) Uani 1 1 d .
H6C H 0.6386 -0.207 0.0357 0.072 Uiso 1 1 calc R
H6A H 0.5032 -0.1619 0.0006 0.072 Uiso 1 1 calc R
H6B H 0.5398 -0.2518 0.0878 0.072 Uiso 1 1 calc R
C13 C 0.9137(4) -0.2339(3) 0.3404(3) 0.0392(10) Uani 1 1 d .
C15 C 0.9060(5) -0.3485(4) 0.3918(4) 0.0716(16) Uani 1 1 d .
H15C H 0.8216 -0.3414 0.4014 0.107 Uiso 1 1 calc R
H15A H 0.947 -0.3623 0.448 0.107 Uiso 1 1 calc R
H15B H 0.9445 -0.4144 0.3586 0.107 Uiso 1 1 calc R
C14 C 1.0143(4) -0.2091(3) 0.3143(3) 0.0383(9) Uani 1 1 d .
C16 C 1.1460(4) -0.2874(4) 0.3291(4) 0.0644(14) Uani 1 1 d .
H16A H 1.1986 -0.2451 0.3025 0.097 Uiso 1 1 calc R
H16C H 1.1606 -0.3597 0.3025 0.097 Uiso 1 1 calc R
H16B H 1.1628 -0.307 0.3916 0.097 Uiso 1 1 calc R

loop_
_atom_site_aniso_label
_atom_site_aniso_U_11
_atom_site_aniso_U_22
_atom_site_aniso_U_33
_atom_site_aniso_U_23
_atom_site_aniso_U_13
_atom_site_aniso_U_12
Mo1 0.02508(17) 0.02613(17) 0.0391(2) 0.00385(14) 0.00351(13) -0.00731(13)
S3 0.0337(5) 0.0306(5) 0.0445(6) 0.0012(4) -0.0007(4) -0.0145(4)
S4 0.0248(5) 0.0297(5) 0.0442(6) -0.0062(4) 0.0043(4) -0.0052(4)
P2 0.0214(4) 0.0290(5) 0.0217(5) -0.0003(4) 0.0009(3) -0.0095(4)
P1 0.0221(4) 0.0275(5) 0.0324(5) -0.0008(4) 0.0023(4) -0.0070(4)
S1 0.0272(5) 0.0511(6) 0.0529(7) -0.0213(5) 0.0082(4) -0.0199(5)
S2 0.0292(5) 0.0524(6) 0.0380(6) -0.0197(5) 0.0012(4) -0.0116(5)
C101 0.036(2) 0.039(2) 0.055(3) 0.002(2) 0.010(2) -0.006(2)
O1 0.052(2) 0.052(2) 0.106(3) -0.005(2) 0.013(2) 0.0132(18)
O2 0.094(3) 0.072(3) 0.072(3) -0.028(2) -0.017(2) -0.024(2)
C102 0.047(3) 0.034(2) 0.057(3) -0.009(2) 0.001(2) -0.013(2)
C103 0.031(2) 0.037(2) 0.073(3) 0.012(2) 0.002(2) -0.0054(19)
O3 0.053(2) 0.060(2) 0.139(4) 0.024(2) 0.014(2) -0.0302(19)
C104 0.033(2) 0.065(3) 0.046(3) 0.012(2) 0.000(2) 0.004(2)
O4 0.067(3) 0.164(4) 0.037(2) 0.005(2) -0.0066(18) -0.003(3)
C31 0.0303(19) 0.031(2) 0.031(2) -0.0035(16) 0.0066(15) -0.0099(16)
C32 0.089(4) 0.036(2) 0.044(3) -0.009(2) 0.020(2) -0.025(2)
C33 0.113(5) 0.065(3) 0.046(3) -0.025(3) 0.025(3) -0.033(3)
C34 0.086(4) 0.074(4) 0.030(3) -0.001(3) 0.008(2) -0.027(3)
C35 0.078(3) 0.050(3) 0.039(3) 0.008(2) 0.004(2) -0.011(3)
C36 0.050(3) 0.036(2) 0.037(2) -0.0066(19) 0.0079(19) -0.006(2)
C21 0.0242(19) 0.027(2) 0.069(3) -0.001(2) -0.0032(19) -0.0084(16)
C22 0.031(2) 0.049(3) 0.095(4) -0.028(3) 0.012(2) -0.011(2)
C23 0.026(3) 0.061(4) 0.174(7) -0.053(4) 0.012(3) -0.008(3)
C24 0.035(3) 0.038(3) 0.207(9) -0.011(4) -0.036(4) -0.008(2)
C25 0.060(4) 0.082(4) 0.151(7) 0.039(4) -0.056(4) -0.032(3)
C26 0.040(3) 0.076(4) 0.087(4) 0.028(3) -0.024(3) -0.027(3)
C51 0.0295(18) 0.0249(18) 0.0229(19) -0.0037(15) -0.0043(14) -0.0108(15)
C52 0.028(2) 0.052(3) 0.035(2) 0.0010(19) -0.0031(16) -0.0124(18)
C53 0.028(2) 0.077(3) 0.053(3) 0.000(3) -0.009(2) -0.016(2)
C54 0.053(3) 0.071(3) 0.043(3) -0.001(2) -0.023(2) -0.014(3)
C55 0.060(3) 0.063(3) 0.025(2) -0.004(2) -0.003(2) -0.017(2)
C56 0.038(2) 0.043(2) 0.026(2) -0.0067(18) 0.0016(16) -0.0104(18)
C41 0.0238(17) 0.0335(19) 0.0220(19) 0.0017(15) 0.0003(14) -0.0075(15)
C42 0.044(2) 0.049(2) 0.033(2) -0.0071(19) 0.0095(18) -0.022(2)
C43 0.068(3) 0.064(3) 0.028(2) -0.017(2) 0.011(2) -0.025(3)
C44 0.056(3) 0.068(3) 0.031(2) -0.002(2) 0.017(2) -0.024(2)
C45 0.050(3) 0.062(3) 0.041(3) -0.001(2) 0.014(2) -0.031(2)
C46 0.040(2) 0.053(3) 0.032(2) -0.0046(19) 0.0048(17) -0.024(2)
C1 0.0235(17) 0.0296(19) 0.0245(19) -0.0013(15) 0.0006(14) -0.0086(15)
C11 0.0209(16) 0.0253(18) 0.0235(18) -0.0032(14) -0.0006(13) -0.0081(14)
C2 0.0230(17) 0.039(2) 0.026(2) -0.0040(16) 0.0019(14) -0.0097(16)
C12 0.0259(18) 0.0299(19) 0.0217(18) -0.0049(15) 0.0020(14) -0.0110(15)
C5 0.043(3) 0.056(3) 0.086(4) -0.023(3) -0.002(2) -0.026(2)
C3 0.034(2) 0.037(2) 0.045(2) -0.0064(19) -0.0062(18) -0.0150(18)
C4 0.038(2) 0.037(2) 0.033(2) -0.0030(17) -0.0105(17) -0.0134(18)
C6 0.057(3) 0.038(2) 0.047(3) -0.008(2) -0.009(2) -0.012(2)
C13 0.050(3) 0.0221(19) 0.044(2) -0.0043(17) -0.0037(19) -0.0092(18)
C15 0.078(4) 0.031(2) 0.098(4) 0.011(3) 0.005(3) -0.015(2)
C14 0.037(2) 0.029(2) 0.045(3) -0.0109(18) -0.0040(18) -0.0034(17)
C16 0.045(3) 0.039(3) 0.093(4) -0.007(3) -0.008(3) 0.008(2)

loop_
_atom_type_symbol
_atom_type_description
_atom_type_scat_dispersion_real
_atom_type_scat_dispersion_imag
_atom_type_scat_source
C C 0.0033 0.0016 'International Tables Vol C Tables 4.2.6.8 and 6.1.1.4'
H H 0 0 'International Tables Vol C Tables 4.2.6.8 and 6.1.1.4'
O O 0.0106 0.006 'International Tables Vol C Tables 4.2.6.8 and 6.1.1.4'
P P 0.1023 0.0942 'International Tables Vol C Tables 4.2.6.8 and 6.1.1.4'
S S 0.1246 0.1234 'International Tables Vol C Tables 4.2.6.8 and 6.1.1.4'
Mo Mo -1.6832 0.6857 'International Tables Vol C Tables 4.2.6.8 and 6.1.1.4'

loop_
_geom_angle_atom_site_label_1
_geom_angle_atom_site_label_2
_geom_angle_atom_site_label_3
_geom_angle
C103 Mo1 C101 91.32(17)
C103 Mo1 C104 88.2(2)
C101 Mo1 C104 91.53(18)
C103 Mo1 C102 85.85(19)
C101 Mo1 C102 91.78(18)
C104 Mo1 C102 173.29(18)
C103 Mo1 P2 96.76(12)
C101 Mo1 P2 171.11(13)
C104 Mo1 P2 85.04(13)
C102 Mo1 P2 92.49(12)
C103 Mo1 P1 175.86(12)
C101 Mo1 P1 92.76(12)
C104 Mo1 P1 90.96(14)
C102 Mo1 P1 94.70(12)
P2 Mo1 P1 79.12(3)
C13 S3 C12 97.55(18)
C14 S4 C12 98.20(18)
C41 P2 C51 106.48(16)
C41 P2 C11 107.60(16)
C51 P2 C11 103.96(15)
C41 P2 Mo1 112.80(11)
C51 P2 Mo1 115.41(11)
C11 P2 Mo1 109.97(11)
C21 P1 C31 103.77(19)
C21 P1 C1 109.83(17)
C31 P1 C1 105.08(16)
C21 P1 Mo1 113.71(13)
C31 P1 Mo1 116.32(12)
C1 P1 Mo1 107.72(11)
C2 S1 C3 97.58(18)
C4 S2 C2 98.18(18)
O1 C101 Mo1 178.4(4)
O2 C102 Mo1 175.9(4)
O3 C103 Mo1 178.7(4)
O4 C104 Mo1 175.6(4)
C36 C31 C32 117.7(4)
C36 C31 P1 123.0(3)
C32 C31 P1 119.2(3)
C33 C32 C31 121.4(4)
C33 C32 H32 119.3
C31 C32 H32 119.3
C34 C33 C32 119.8(5)
C34 C33 H33 120.1
C32 C33 H33 120.1
C35 C34 C33 120.1(5)
C35 C34 H34 119.9
C33 C34 H34 119.9
C34 C35 C36 120.5(4)
C34 C35 H35 119.7
C36 C35 H35 119.7
C31 C36 C35 120.5(4)
C31 C36 H36 119.8
C35 C36 H36 119.8
C26 C21 C22 118.3(4)
C26 C21 P1 119.5(3)
C22 C21 P1 121.9(4)
C23 C22 C21 119.8(6)
C23 C22 H22 120.1
C21 C22 H22 120.1
C24 C23 C22 120.5(6)
C24 C23 H23 119.7
C22 C23 H23 119.7
C25 C24 C23 120.3(5)
C25 C24 H24 119.8
C23 C24 H24 119.8
C24 C25 C26 120.0(6)
C24 C25 H25 120
C26 C25 H25 120
C21 C26 C25 120.9(6)
C21 C26 H26 119.5
C25 C26 H26 119.5
C52 C51 C56 118.8(3)
C52 C51 P2 124.6(3)
C56 C51 P2 116.5(3)
C51 C52 C53 119.8(4)
C51 C52 H52 120.1
C53 C52 H52 120.1
C54 C53 C52 120.6(4)
C54 C53 H53 119.7
C52 C53 H53 119.7
C53 C54 C55 119.9(4)
C53 C54 H54 120.1
C55 C54 H54 120.1
C54 C55 C56 120.1(4)
C54 C55 H55 120
C56 C55 H55 120
C55 C56 C51 120.8(4)
C55 C56 H56 119.6
C51 C56 H56 119.6
C42 C41 C46 118.6(3)
C42 C41 P2 121.9(3)
C46 C41 P2 119.0(3)
C41 C42 C43 120.6(4)
C41 C42 H42 119.7
C43 C42 H42 119.7
C44 C43 C42 120.3(4)
C44 C43 H43 119.8
C42 C43 H43 119.8
C45 C44 C43 119.8(4)
C45 C44 H44 120.1
C43 C44 H44 120.1
C44 C45 C46 120.2(4)
C44 C45 H45 119.9
C46 C45 H45 119.9
C45 C46 C41 120.5(4)
C45 C46 H46 119.8
C41 C46 H46 119.8
C2 C1 C11 121.3(3)
C2 C1 P1 125.6(3)
C11 C1 P1 113.0(2)
C12 C11 C1 121.6(3)
C12 C11 P2 120.9(2)
C1 C11 P2 116.9(2)
C1 C2 S1 126.2(3)
C1 C2 S2 122.6(3)
S1 C2 S2 111.1(2)
C11 C12 S4 124.7(3)
C11 C12 S3 124.5(3)
S4 C12 S3 110.86(19)
C3 C5 H5B 109.5
C3 C5 H5A 109.5
H5B C5 H5A 109.5
C3 C5 H5C 109.5
H5B C5 H5C 109.5
H5A C5 H5C 109.5
C4 C3 C5 127.4(4)
C4 C3 S1 117.3(3)
C5 C3 S1 115.3(3)
C3 C4 C6 128.2(4)
C3 C4 S2 115.8(3)
C6 C4 S2 115.9(3)
C4 C6 H6C 109.5
C4 C6 H6A 109.5
H6C C6 H6A 109.5
C4 C6 H6B 109.5
H6C C6 H6B 109.5
H6A C6 H6B 109.5
C14 C13 C15 127.5(4)
C14 C13 S3 116.9(3)
C15 C13 S3 115.6(3)
C13 C15 H15C 109.5
C13 C15 H15A 109.5
H15C C15 H15A 109.5
C13 C15 H15B 109.5
H15C C15 H15B 109.5
H15A C15 H15B 109.5
C13 C14 C16 128.4(4)
C13 C14 S4 115.9(3)
C16 C14 S4 115.7(3)
C14 C16 H16A 109.5
C14 C16 H16C 109.5
H16A C16 H16C 109.5
C14 C16 H16B 109.5
H16A C16 H16B 109.5
H16C C16 H16B 109.5

loop_
_geom_bond_atom_site_label_1
_geom_bond_atom_site_label_2
_geom_bond_distance
Mo1 C103 1.986(4)
Mo1 C101 2.002(4)
Mo1 C104 2.027(5)
Mo1 C102 2.033(5)
Mo1 P2 2.4865(9)
Mo1 P1 2.5084(10)
S3 C13 1.747(4)
S3 C12 1.750(3)
S4 C14 1.743(4)
S4 C12 1.750(3)
P2 C41 1.831(3)
P2 C51 1.833(3)
P2 C11 1.839(3)
P1 C21 1.828(4)
P1 C31 1.828(4)
P1 C1 1.829(4)
S1 C2 1.755(3)
S1 C3 1.757(4)
S2 C4 1.756(4)
S2 C2 1.758(4)
C101 O1 1.143(5)
O2 C102 1.148(5)
C103 O3 1.148(5)
C104 O4 1.147(6)
C31 C36 1.377(5)
C31 C32 1.393(6)
C32 C33 1.373(7)
C32 H32 0.93
C33 C34 1.368(7)
C33 H33 0.93
C34 C35 1.357(7)
C34 H34 0.93
C35 C36 1.390(6)
C35 H35 0.93
C36 H36 0.93
C21 C26 1.370(6)
C21 C22 1.395(6)
C22 C23 1.388(7)
C22 H22 0.93
C23 C24 1.360(9)
C23 H23 0.93
C24 C25 1.352(10)
C24 H24 0.93
C25 C26 1.393(7)
C25 H25 0.93
C26 H26 0.93
C51 C52 1.384(5)
C51 C56 1.389(5)
C52 C53 1.390(5)
C52 H52 0.93
C53 C54 1.368(6)
C53 H53 0.93
C54 C55 1.374(6)
C54 H54 0.93
C55 C56 1.375(5)
C55 H55 0.93
C56 H56 0.93
C41 C42 1.372(5)
C41 C46 1.391(5)
C42 C43 1.391(5)
C42 H42 0.93
C43 C44 1.369(6)
C43 H43 0.93
C44 C45 1.368(6)
C44 H44 0.93
C45 C46 1.387(5)
C45 H45 0.93
C46 H46 0.93
C1 C2 1.371(5)
C1 C11 1.478(4)
C11 C12 1.375(5)
C5 C3 1.510(5)
C5 H5B 0.96
C5 H5A 0.96
C5 H5C 0.96
C3 C4 1.327(5)
C4 C6 1.496(5)
C6 H6C 0.96
C6 H6A 0.96
C6 H6B 0.96
C13 C14 1.330(6)
C13 C15 1.511(6)
C15 H15C 0.96
C15 H15A 0.96
C15 H15B 0.96
C14 C16 1.507(5)
C16 H16A 0.96
C16 H16C 0.96
C16 H16B 0.96

loop_
_geom_torsion_atom_site_label_1
_geom_torsion_atom_site_label_2
_geom_torsion_atom_site_label_3
_geom_torsion_atom_site_label_4
_geom_torsion
C103 Mo1 P2 C41 -49.6(2)
C101 Mo1 P2 C41 105.6(9)
C104 Mo1 P2 C41 38.00(19)
C102 Mo1 P2 C41 -135.75(18)
P1 Mo1 P2 C41 129.94(13)
C103 Mo1 P2 C51 73.07(19)
C101 Mo1 P2 C51 -131.7(9)
C104 Mo1 P2 C51 160.70(19)
C102 Mo1 P2 C51 -13.05(17)
P1 Mo1 P2 C51 -107.36(13)
C103 Mo1 P2 C11 -169.75(19)
C101 Mo1 P2 C11 -14.5(9)
C104 Mo1 P2 C11 -82.11(18)
C102 Mo1 P2 C11 104.14(17)
P1 Mo1 P2 C11 9.83(12)
C103 Mo1 P1 C21 -141(2)
C101 Mo1 P1 C21 29.4(2)
C104 Mo1 P1 C21 -62.2(2)
C102 Mo1 P1 C21 121.4(2)
P2 Mo1 P1 C21 -146.97(16)
C103 Mo1 P1 C31 98(2)
C101 Mo1 P1 C31 -91.11(19)
C104 Mo1 P1 C31 177.31(18)
C102 Mo1 P1 C31 0.91(18)
P2 Mo1 P1 C31 92.55(13)
C103 Mo1 P1 C1 -19(2)
C101 Mo1 P1 C1 151.33(18)
C104 Mo1 P1 C1 59.75(17)
C102 Mo1 P1 C1 -116.65(17)
P2 Mo1 P1 C1 -25.01(12)
C103 Mo1 C101 O1 129(15)
C104 Mo1 C101 O1 41(15)
C102 Mo1 C101 O1 -145(15)
P2 Mo1 C101 O1 -26(16)
P1 Mo1 C101 O1 -50(15)
C103 Mo1 C102 O2 -11(6)
C101 Mo1 C102 O2 -102(6)
C104 Mo1 C102 O2 17(7)
P2 Mo1 C102 O2 85(6)
P1 Mo1 C102 O2 165(6)
C101 Mo1 C103 O3 2E1(2)
C104 Mo1 C103 O3 11E1(2)
C102 Mo1 C103 O3 -7E1(2)
P2 Mo1 C103 O3 -16E1(2)
P1 Mo1 C103 O3 -17E1(10)
C103 Mo1 C104 O4 48(6)
C101 Mo1 C104 O4 139(6)
C102 Mo1 C104 O4 20(7)
P2 Mo1 C104 O4 -49(6)
P1 Mo1 C104 O4 -128(6)
C21 P1 C31 C36 105.6(4)
C1 P1 C31 C36 -9.7(4)
Mo1 P1 C31 C36 -128.7(3)
C21 P1 C31 C32 -76.7(4)
C1 P1 C31 C32 168.0(3)
Mo1 P1 C31 C32 49.0(4)
C36 C31 C32 C33 -0.6(7)
P1 C31 C32 C33 -178.5(4)
C31 C32 C33 C34 0.8(9)
C32 C33 C34 C35 -0.5(9)
C33 C34 C35 C36 0.1(8)
C32 C31 C36 C35 0.2(6)
P1 C31 C36 C35 177.9(3)
C34 C35 C36 C31 0.1(7)
C31 P1 C21 C26 174.1(4)
C1 P1 C21 C26 -73.9(4)
Mo1 P1 C21 C26 46.8(4)
C31 P1 C21 C22 1.1(4)
C1 P1 C21 C22 113.0(4)
Mo1 P1 C21 C22 -126.3(3)
C26 C21 C22 C23 -0.4(7)
P1 C21 C22 C23 172.8(4)
C21 C22 C23 C24 -1.1(8)
C22 C23 C24 C25 2.2(9)
C23 C24 C25 C26 -1.8(9)
C22 C21 C26 C25 0.7(8)
P1 C21 C26 C25 -172.6(4)
C24 C25 C26 C21 0.3(9)
C41 P2 C51 C52 8.7(4)
C11 P2 C51 C52 122.2(3)
Mo1 P2 C51 C52 -117.3(3)
C41 P2 C51 C56 -172.4(3)
C11 P2 C51 C56 -58.9(3)
Mo1 P2 C51 C56 61.6(3)
C56 C51 C52 C53 0.5(6)
P2 C51 C52 C53 179.4(3)
C51 C52 C53 C54 1.1(7)
C52 C53 C54 C55 -1.9(8)
C53 C54 C55 C56 1.0(8)
C54 C55 C56 C51 0.6(7)
C52 C51 C56 C55 -1.4(6)
P2 C51 C56 C55 179.7(3)
C51 P2 C41 C42 125.5(3)
C11 P2 C41 C42 14.5(4)
Mo1 P2 C41 C42 -107.0(3)
C51 P2 C41 C46 -62.9(3)
C11 P2 C41 C46 -173.9(3)
Mo1 P2 C41 C46 64.6(3)
C46 C41 C42 C43 0.7(6)
P2 C41 C42 C43 172.3(3)
C41 C42 C43 C44 0.8(7)
C42 C43 C44 C45 -0.9(7)
C43 C44 C45 C46 -0.4(7)
C44 C45 C46 C41 1.9(7)
C42 C41 C46 C45 -2.1(6)
P2 C41 C46 C45 -173.9(3)
C21 P1 C1 C2 -10.5(4)
C31 P1 C1 C2 100.6(3)
Mo1 P1 C1 C2 -134.8(3)
C21 P1 C1 C11 165.2(3)
C31 P1 C1 C11 -83.8(3)
Mo1 P1 C1 C11 40.9(3)
C2 C1 C11 C12 -47.8(5)
P1 C1 C11 C12 136.3(3)
C2 C1 C11 P2 141.3(3)
P1 C1 C11 P2 -34.5(3)
C41 P2 C11 C12 77.4(3)
C51 P2 C11 C12 -35.3(3)
Mo1 P2 C11 C12 -159.4(3)
C41 P2 C11 C1 -111.7(3)
C51 P2 C11 C1 135.6(3)
Mo1 P2 C11 C1 11.5(3)
C11 C1 C2 S1 164.7(3)
P1 C1 C2 S1 -20.0(5)
C11 C1 C2 S2 -13.2(5)
P1 C1 C2 S2 162.1(2)
C3 S1 C2 C1 -176.0(3)
C3 S1 C2 S2 2.1(2)
C4 S2 C2 C1 175.9(3)
C4 S2 C2 S1 -2.3(2)
C1 C11 C12 S4 169.9(3)
P2 C11 C12 S4 -19.6(4)
C1 C11 C12 S3 -9.3(5)
P2 C11 C12 S3 161.1(2)
C14 S4 C12 C11 173.7(3)
C14 S4 C12 S3 -7.0(2)
C13 S3 C12 C11 -173.2(3)
C13 S3 C12 S4 7.5(2)
C2 S1 C3 C4 -1.1(4)
C2 S1 C3 C5 179.6(3)
C5 C3 C4 C6 -3.0(7)
S1 C3 C4 C6 177.7(3)
C5 C3 C4 S2 178.9(4)
S1 C3 C4 S2 -0.4(5)
C2 S2 C4 C3 1.7(4)
C2 S2 C4 C6 -176.7(3)
C12 S3 C13 C14 -5.5(4)
C12 S3 C13 C15 174.9(4)
C15 C13 C14 C16 -0.3(8)
S3 C13 C14 C16 -179.9(4)
C15 C13 C14 S4 -179.1(4)
S3 C13 C14 S4 1.3(5)
C12 S4 C14 C13 3.6(4)
C12 S4 C14 C16 -175.4(3)
